data_7700445
loop_
_publ_author_name
'Frogley, Benjamin J.'
'Hill, Anthony F.'
'Onn, Chee S.'

_publ_section_title
;
 Auriferous alkynylselenolatoalkylidynes.
;
_journal_issue 31
_journal_name_full 'Dalton transactions (Cambridge, England : 2003)'
_journal_page_first 11715
_journal_page_last 11723
_journal_paper_doi 10.1039/c9dt02314c
_journal_volume 48
_journal_year 2019
_chemical_formula_moiety 'C27 H29 Au B Cl N6 O2 Se W, 0.5(C H2 Cl2)'
_chemical_formula_sum 'C27.5 H30 Au B Cl2 N6 O2 Se W'
_chemical_formula_weight 1018.06
_space_group_crystal_system triclinic
_space_group_IT_number 2
_space_group_name_Hall '-P 1'
_space_group_name_H-M_alt 'P -1'
_symmetry_space_group_name_Hall '-P 1'
_symmetry_space_group_name_H-M 'P -1'
_atom_sites_solution_hydrogens geom
_audit_creation_method SHELXL-2014/7
_audit_update_record
;
2019-04-23 deposited with the CCDC.    2019-07-04 downloaded from the CCDC.
;
_cell_angle_alpha 105.918(4)
_cell_angle_beta 90.589(3)
_cell_angle_gamma 91.467(4)
_cell_formula_units_Z 4
_cell_length_a 9.9498(4)
_cell_length_b 17.1859(10)
_cell_length_c 20.7731(8)
_cell_measurement_reflns_used 8667
_cell_measurement_temperature 150.0(1)
_cell_measurement_theta_max 28.6620
_cell_measurement_theta_min 3.9150
_cell_volume 3414.2(3)
_computing_cell_refinement 'CrysAlisPro 1.171.39.46e (Rigaku OD, 2018)'
_computing_data_collection 'CrysAlisPro 1.171.39.46e (Rigaku OD, 2018)'
_computing_data_reduction 'CrysAlisPro 1.171.39.46e (Rigaku OD, 2018)'
_computing_structure_refinement 'SHELXL-2014/7 (Sheldrick, 2014)'
_computing_structure_solution 'SHELXT-2014/7 (Sheldrick, 2014)'
_diffrn_ambient_temperature 150.0(1)
_diffrn_detector_area_resol_mean 8.1297
_diffrn_measured_fraction_theta_full 0.994
_diffrn_measured_fraction_theta_max 0.990
_diffrn_measurement_device_type 'SuperNova, Dual, Cu at home/near, EosS2'
_diffrn_measurement_method '\w scans'
_diffrn_radiation_type MoK\a
_diffrn_radiation_wavelength 0.71073
_diffrn_reflns_av_R_equivalents 0.0443
_diffrn_reflns_av_unetI/netI 0.0856
_diffrn_reflns_Laue_measured_fraction_full 0.994
_diffrn_reflns_Laue_measured_fraction_max 0.990
_diffrn_reflns_limit_h_max 9
_diffrn_reflns_limit_h_min -12
_diffrn_reflns_limit_k_max 20
_diffrn_reflns_limit_k_min -21
_diffrn_reflns_limit_l_max 25
_diffrn_reflns_limit_l_min -25
_diffrn_reflns_number 23182
_diffrn_reflns_point_group_measured_fraction_full 0.994
_diffrn_reflns_point_group_measured_fraction_max 0.990
_diffrn_reflns_theta_full 25.242
_diffrn_reflns_theta_max 26.372
_diffrn_reflns_theta_min 3.311
_diffrn_source 'micro-focus sealed X-ray tube'
_exptl_absorpt_coefficient_mu 8.914
_exptl_absorpt_correction_T_max 1.00000
_exptl_absorpt_correction_T_min 0.38953
_exptl_absorpt_correction_type multi-scan
_exptl_absorpt_process_details
;
CrysAlisPro 1.171.39.46e (Rigaku Oxford Diffraction, 2018)
Empirical absorption correction using spherical harmonics,
 implemented in SCALE3 ABSPACK scaling algorithm.
;
_exptl_crystal_colour 'clear intense orange'
_exptl_crystal_density_diffrn 1.981
_exptl_crystal_description plate
_exptl_crystal_F_000 1916
_exptl_crystal_size_max 0.440
_exptl_crystal_size_mid 0.094
_exptl_crystal_size_min 0.073
_refine_diff_density_max 5.429
_refine_diff_density_min -2.024
_refine_diff_density_rms 0.286
_refine_ls_extinction_method none
_refine_ls_goodness_of_fit_ref 1.115
_refine_ls_hydrogen_treatment constr
_refine_ls_matrix_type full
_refine_ls_number_parameters 762
_refine_ls_number_reflns 13856
_refine_ls_number_restraints 0
_refine_ls_restrained_S_all 1.115
_refine_ls_R_factor_all 0.0856
_refine_ls_R_factor_gt 0.0670
_refine_ls_shift/su_max 0.001
_refine_ls_shift/su_mean 0.000
_refine_ls_structure_factor_coef Fsqd
_refine_ls_weighting_details 'w=1/[\s^2^(Fo^2^)+(0.0432P)^2^+63.0909P] where P=(Fo^2^+2Fc^2^)/3'
_refine_ls_weighting_scheme calc
_refine_ls_wR_factor_gt 0.1448
_refine_ls_wR_factor_ref 0.1547
_reflns_Friedel_coverage 0.000
_reflns_number_gt 11014
_reflns_number_total 13856
_reflns_threshold_expression 'I > 2\s(I)'
_cod_data_source_file c9dt02314c2.cif
_cod_data_source_block Compound_3d
_cod_depositor_comments 'Adding full bibliography for 7700440--7700447.cif.'
_cod_original_formula_sum 'C27.50 H30 Au B Cl2 N6 O2 Se W'
_cod_database_code 7700445
_shelx_shelxl_version_number 2014/7
_shelx_space_group_comment
;
The symmetry employed for this shelxl refinement is uniquely defined
by the following loop, which should always be used as a source of
symmetry information in preference to the above space-group names.
They are only intended as comments.
;
_shelx_estimated_absorpt_t_min 0.111
_shelx_estimated_absorpt_t_max 0.562

loop_
_space_group_symop_operation_xyz
'x, y, z'
'-x, -y, -z'

loop_
_atom_site_label
_atom_site_type_symbol
_atom_site_fract_x
_atom_site_fract_y
_atom_site_fract_z
_atom_site_U_iso_or_equiv
_atom_site_adp_type
_atom_site_occupancy
_atom_site_site_symmetry_order
_atom_site_calc_flag
_atom_site_refinement_flags_posn
_atom_site_refinement_flags_adp
Au1 Au 1.05816(5) 0.25463(3) 0.52129(3) 0.02239(13) Uani 1 1 d . .
W1 W 0.90096(5) 0.26632(3) 0.41093(3) 0.01853(13) Uani 1 1 d . .
W1A W 0.42076(5) 0.73128(3) 0.09703(3) 0.01943(13) Uani 1 1 d . .
Au1A Au 0.58121(5) 0.75584(3) -0.00738(3) 0.02306(13) Uani 1 1 d . .
Se1 Se 1.24863(14) 0.34766(9) 0.43537(7) 0.0291(3) Uani 1 1 d . .
Se1A Se 0.76171(14) 0.65322(9) 0.07210(7) 0.0303(3) Uani 1 1 d . .
Cl1 Cl 1.0785(4) 0.2116(2) 0.61524(17) 0.0341(8) Uani 1 1 d . .
Cl1A Cl 0.6016(4) 0.8035(2) -0.09883(18) 0.0355(8) Uani 1 1 d . .
Cl2A Cl 0.7110(4) 0.0982(3) 0.7018(2) 0.0466(10) Uani 1 1 d . .
Cl2 Cl 0.7302(5) 0.0834(3) 0.5581(2) 0.0584(12) Uani 1 1 d . .
O2A O 0.5716(10) 0.7695(6) 0.2371(5) 0.034(2) Uani 1 1 d . .
C1A C 0.5986(11) 0.7024(9) 0.0681(7) 0.024(3) Uani 1 1 d . .
O2 O 1.0544(10) 0.2071(7) 0.2757(5) 0.038(3) Uani 1 1 d . .
O1A O 0.4176(10) 0.5424(6) 0.0714(5) 0.037(3) Uani 1 1 d . .
C1 C 1.0796(12) 0.2983(7) 0.4425(6) 0.017(3) Uani 1 1 d . .
N3A N 0.2623(10) 0.7247(7) 0.0208(5) 0.023(2) Uani 1 1 d . .
N3 N 0.7425(10) 0.2840(7) 0.4855(6) 0.025(3) Uani 1 1 d . .
N1A N 0.2472(10) 0.7305(7) 0.1609(6) 0.023(2) Uani 1 1 d . .
N5A N 0.3940(12) 0.8630(7) 0.1212(6) 0.027(3) Uani 1 1 d . .
N1 N 0.7306(10) 0.2541(7) 0.3417(5) 0.024(2) Uani 1 1 d . .
N5 N 0.8624(11) 0.1373(7) 0.4018(6) 0.026(3) Uani 1 1 d . .
N4A N 0.1591(10) 0.7766(7) 0.0348(5) 0.022(2) Uani 1 1 d . .
N6A N 0.2673(11) 0.8928(7) 0.1242(5) 0.026(3) Uani 1 1 d . .
C3 C 0.9989(14) 0.2325(8) 0.3241(7) 0.026(3) Uani 1 1 d . .
C2A C 0.4166(12) 0.6140(9) 0.0816(7) 0.026(3) Uani 1 1 d . .
N2 N 0.6205(11) 0.2073(7) 0.3515(5) 0.024(2) Uani 1 1 d . .
N4 N 0.6331(11) 0.2299(8) 0.4742(6) 0.030(3) Uani 1 1 d . .
O1 O 0.9172(11) 0.4512(6) 0.4177(6) 0.039(3) Uani 1 1 d . .
N6 N 0.7324(12) 0.1081(7) 0.3968(5) 0.027(3) Uani 1 1 d . .
C12A C 0.2358(13) 0.6758(8) -0.0416(7) 0.025(3) Uani 1 1 d . .
C16 C 1.0947(17) 0.0806(10) 0.3912(9) 0.046(4) Uani 1 1 d . .
H16A H 1.1218 0.1033 0.3558 0.070 Uiso 1 1 calc R U
H16B H 1.1314 0.0279 0.3841 0.070 Uiso 1 1 calc R U
H16C H 1.1272 0.1151 0.4333 0.070 Uiso 1 1 calc R U
C12 C 0.7247(13) 0.3382(8) 0.5463(6) 0.025(3) Uani 1 1 d . .
C2 C 0.9065(13) 0.3832(8) 0.4146(6) 0.021(3) Uani 1 1 d . .
N2A N 0.1426(10) 0.7794(7) 0.1571(6) 0.024(2) Uani 1 1 d . .
C4A C 0.7284(13) 0.6155(8) 0.1449(7) 0.025(3) Uani 1 1 d . .
C17A C 0.4803(15) 0.9259(8) 0.1413(7) 0.029(3) Uani 1 1 d . .
C3A C 0.5187(14) 0.7533(8) 0.1863(7) 0.026(3) Uani 1 1 d . .
C11 C 0.8209(16) 0.4047(10) 0.5760(8) 0.042(4) Uani 1 1 d . .
H11A H 0.8924 0.3850 0.5981 0.063 Uiso 1 1 calc R U
H11B H 0.7760 0.4468 0.6079 0.063 Uiso 1 1 calc R U
H11C H 0.8575 0.4259 0.5415 0.063 Uiso 1 1 calc R U
C16A C 0.6279(15) 0.9179(9) 0.1468(8) 0.039(4) Uani 1 1 d . .
H16D H 0.6470 0.8892 0.1793 0.058 Uiso 1 1 calc R U
H16E H 0.6704 0.9708 0.1605 0.058 Uiso 1 1 calc R U
H16F H 0.6616 0.8886 0.1041 0.058 Uiso 1 1 calc R U
C8 C 0.5703(14) 0.2538(10) 0.2648(7) 0.034(4) Uani 1 1 d . .
H8 H 0.5237 0.2660 0.2299 0.041 Uiso 1 1 calc R U
C7 C 0.7020(15) 0.2794(8) 0.2864(7) 0.028(3) Uani 1 1 d . .
C5 C 1.1951(12) 0.3911(9) 0.3051(7) 0.025(3) Uani 1 1 d . .
C26A C 0.7386(15) 0.5907(9) 0.3106(7) 0.032(3) Uani 1 1 d . .
H26A H 0.8071 0.6298 0.3157 0.038 Uiso 1 1 calc R U
C15A C -0.0520(15) 0.8099(11) -0.0166(7) 0.041(4) Uani 1 1 d . .
H15D H -0.1147 0.7982 0.0146 0.061 Uiso 1 1 calc R U
H15E H -0.0917 0.7946 -0.0607 0.061 Uiso 1 1 calc R U
H15F H -0.0296 0.8668 -0.0039 0.061 Uiso 1 1 calc R U
C14 C 0.5474(14) 0.2528(10) 0.5271(8) 0.035(4) Uani 1 1 d . .
C17 C 0.9469(16) 0.0739(8) 0.3918(7) 0.032(3) Uani 1 1 d . .
C21 C 1.1607(13) 0.4184(8) 0.2483(7) 0.026(3) Uani 1 1 d . .
C25 C 1.1969(14) 0.4190(9) 0.1331(7) 0.031(3) Uani 1 1 d . .
H25 H 1.2438 0.4014 0.0935 0.038 Uiso 1 1 calc R U
C13 C 0.6024(16) 0.3179(10) 0.5729(7) 0.036(4) Uani 1 1 d . .
H13 H 0.5667 0.3443 0.6141 0.043 Uiso 1 1 calc R U
C9 C 0.5229(14) 0.2078(9) 0.3038(7) 0.033(3) Uani 1 1 d . .
C21A C 0.6673(13) 0.5624(8) 0.2494(6) 0.024(3) Uani 1 1 d . .
C24A C 0.6034(14) 0.5015(9) 0.3585(7) 0.028(3) Uani 1 1 d . .
C13A C 0.1201(14) 0.7000(9) -0.0660(7) 0.032(3) Uani 1 1 d . .
H13A H 0.0819 0.6776 -0.1083 0.039 Uiso 1 1 calc R U
C26 C 1.2286(15) 0.3899(9) 0.1883(7) 0.030(3) Uani 1 1 d . .
H26 H 1.2946 0.3517 0.1848 0.036 Uiso 1 1 calc R U
C22 C 1.0568(14) 0.4712(8) 0.2511(7) 0.027(3) Uani 1 1 d . .
H22 H 1.0085 0.4892 0.2902 0.032 Uiso 1 1 calc R U
C6 C 0.7938(16) 0.3296(10) 0.2590(7) 0.037(4) Uani 1 1 d . .
H6A H 0.7999 0.3833 0.2888 0.056 Uiso 1 1 calc R U
H6B H 0.7605 0.3318 0.2160 0.056 Uiso 1 1 calc R U
H6C H 0.8812 0.3066 0.2542 0.056 Uiso 1 1 calc R U
C4 C 1.2198(15) 0.3743(9) 0.3556(7) 0.032(3) Uani 1 1 d . .
C5A C 0.7008(13) 0.5928(8) 0.1929(7) 0.024(3) Uani 1 1 d . .
C23A C 0.5306(13) 0.4770(9) 0.2976(7) 0.027(3) Uani 1 1 d . .
H23A H 0.4589 0.4401 0.2933 0.033 Uiso 1 1 calc R U
C24 C 1.0982(14) 0.4728(9) 0.1379(7) 0.031(3) Uani 1 1 d . .
C10 C 0.3882(15) 0.1646(10) 0.3015(8) 0.043(4) Uani 1 1 d . .
H10A H 0.4011 0.1076 0.2932 0.064 Uiso 1 1 calc R U
H10B H 0.3333 0.1741 0.2663 0.064 Uiso 1 1 calc R U
H10C H 0.3445 0.1847 0.3436 0.064 Uiso 1 1 calc R U
C10A C -0.0771(16) 0.8215(10) 0.2123(8) 0.039(4) Uani 1 1 d . .
H10D H -0.0555 0.8717 0.2451 0.059 Uiso 1 1 calc R U
H10E H -0.1470 0.7929 0.2288 0.059 Uiso 1 1 calc R U
H10F H -0.1073 0.8322 0.1716 0.059 Uiso 1 1 calc R U
C22A C 0.5628(14) 0.5063(9) 0.2440(7) 0.031(3) Uani 1 1 d . .
H22A H 0.5140 0.4881 0.2040 0.037 Uiso 1 1 calc R U
B1A B 0.1470(16) 0.8345(10) 0.1066(7) 0.024(3) Uani 1 1 d . .
H1A H 0.0641 0.8648 0.1097 0.029 Uiso 1 1 calc R U
C19A C 0.2749(15) 0.9737(9) 0.1437(8) 0.035(4) Uani 1 1 d . .
C23 C 1.0253(14) 0.4968(9) 0.1960(7) 0.033(3) Uani 1 1 d . .
H23 H 0.9537 0.5310 0.1978 0.039 Uiso 1 1 calc R U
C7A C 0.2180(15) 0.6936(9) 0.2081(7) 0.031(3) Uani 1 1 d . .
C14A C 0.0694(13) 0.7646(9) -0.0161(7) 0.026(3) Uani 1 1 d . .
C27A C 0.5701(16) 0.4661(11) 0.4154(7) 0.042(4) Uani 1 1 d . .
H27D H 0.4915 0.4911 0.4374 0.062 Uiso 1 1 calc R U
H27E H 0.6443 0.4760 0.4467 0.062 Uiso 1 1 calc R U
H27F H 0.5531 0.4089 0.3982 0.062 Uiso 1 1 calc R U
C25A C 0.7053(14) 0.5595(8) 0.3626(7) 0.028(3) Uani 1 1 d . .
H25A H 0.7534 0.5782 0.4028 0.034 Uiso 1 1 calc R U
C9A C 0.0461(14) 0.7707(9) 0.1987(8) 0.033(3) Uani 1 1 d . .
C27 C 1.0602(17) 0.5058(11) 0.0780(8) 0.046(4) Uani 1 1 d . .
H27A H 1.0856 0.5622 0.0883 0.069 Uiso 1 1 calc R U
H27B H 0.9649 0.4993 0.0697 0.069 Uiso 1 1 calc R U
H27C H 1.1065 0.4765 0.0389 0.069 Uiso 1 1 calc R U
C18A C 0.4064(17) 0.9968(9) 0.1544(8) 0.039(4) Uani 1 1 d . .
H18A H 0.4411 1.0497 0.1678 0.047 Uiso 1 1 calc R U
C8A C 0.0876(14) 0.7163(9) 0.2334(7) 0.034(4) Uani 1 1 d . .
H8A H 0.0409 0.6988 0.2657 0.041 Uiso 1 1 calc R U
C18 C 0.8685(18) 0.0036(9) 0.3829(9) 0.045(4) Uani 1 1 d . .
H18 H 0.9004 -0.0484 0.3757 0.054 Uiso 1 1 calc R U
C19 C 0.7338(19) 0.0245(10) 0.3864(9) 0.045(4) Uani 1 1 d . .
C6A C 0.3038(16) 0.6369(9) 0.2314(7) 0.036(4) Uani 1 1 d . .
H6AA H 0.3266 0.5928 0.1939 0.053 Uiso 1 1 calc R U
H6AB H 0.2558 0.6162 0.2633 0.053 Uiso 1 1 calc R U
H6AC H 0.3846 0.6649 0.2520 0.053 Uiso 1 1 calc R U
C15 C 0.4221(15) 0.2082(14) 0.5330(8) 0.057(6) Uani 1 1 d . .
H15A H 0.3899 0.1785 0.4892 0.085 Uiso 1 1 calc R U
H15B H 0.3556 0.2457 0.5544 0.085 Uiso 1 1 calc R U
H15C H 0.4389 0.1712 0.5592 0.085 Uiso 1 1 calc R U
C20A C 0.1529(18) 1.0245(11) 0.1511(10) 0.054(5) Uani 1 1 d . .
H20D H 0.0922 1.0027 0.1140 0.081 Uiso 1 1 calc R U
H20E H 0.1794 1.0790 0.1521 0.081 Uiso 1 1 calc R U
H20F H 0.1090 1.0245 0.1921 0.081 Uiso 1 1 calc R U
B1 B 0.6194(16) 0.1648(10) 0.4056(9) 0.031(4) Uani 1 1 d . .
H1 H 0.5340 0.1344 0.4035 0.037 Uiso 1 1 calc R U
C20 C 0.607(2) -0.0257(11) 0.3803(11) 0.071(6) Uani 1 1 d . .
H20A H 0.5372 0.0067 0.4047 0.106 Uiso 1 1 calc R U
H20B H 0.6218 -0.0707 0.3983 0.106 Uiso 1 1 calc R U
H20C H 0.5805 -0.0454 0.3340 0.106 Uiso 1 1 calc R U
C0AA C 0.724(2) 0.1485(11) 0.6405(8) 0.054(5) Uani 1 1 d . .
H0AA H 0.8049 0.1829 0.6492 0.065 Uiso 1 1 calc R U
H0AB H 0.6479 0.1832 0.6433 0.065 Uiso 1 1 calc R U
C11A C 0.3290(16) 0.6095(9) -0.0754(8) 0.041(4) Uani 1 1 d . .
H11D H 0.4129 0.6332 -0.0843 0.061 Uiso 1 1 calc R U
H11E H 0.2886 0.5779 -0.1168 0.061 Uiso 1 1 calc R U
H11F H 0.3449 0.5753 -0.0467 0.061 Uiso 1 1 calc R U

loop_
_atom_site_aniso_label
_atom_site_aniso_U_11
_atom_site_aniso_U_22
_atom_site_aniso_U_33
_atom_site_aniso_U_23
_atom_site_aniso_U_13
_atom_site_aniso_U_12
Au1 0.0217(3) 0.0269(3) 0.0213(3) 0.0113(2) 0.0005(2) 0.0001(2)
W1 0.0176(3) 0.0196(3) 0.0188(3) 0.0060(2) -0.0001(2) 0.0007(2)
W1A 0.0189(3) 0.0215(3) 0.0182(3) 0.0056(2) 0.0027(2) 0.0055(2)
Au1A 0.0228(3) 0.0280(3) 0.0207(3) 0.0101(2) 0.0018(2) 0.0052(2)
Se1 0.0225(7) 0.0421(9) 0.0271(7) 0.0180(7) -0.0046(6) -0.0076(6)
Se1A 0.0248(7) 0.0431(9) 0.0294(8) 0.0192(7) 0.0074(6) 0.0145(6)
Cl1 0.046(2) 0.039(2) 0.0232(18) 0.0185(16) -0.0001(15) 0.0007(17)
Cl1A 0.039(2) 0.046(2) 0.0268(18) 0.0180(17) 0.0007(15) 0.0068(17)
Cl2A 0.055(3) 0.045(2) 0.036(2) 0.0047(19) 0.0022(19) 0.003(2)
Cl2 0.076(3) 0.066(3) 0.037(2) 0.019(2) 0.000(2) 0.014(3)
O2A 0.029(6) 0.047(7) 0.025(6) 0.007(5) -0.003(4) 0.007(5)
C1A 0.005(6) 0.049(9) 0.025(7) 0.019(6) 0.003(5) 0.004(6)
O2 0.025(5) 0.059(7) 0.028(6) 0.009(5) 0.004(5) 0.001(5)
O1A 0.036(6) 0.025(6) 0.048(7) 0.008(5) 0.004(5) 0.003(5)
C1 0.024(7) 0.016(6) 0.015(6) 0.010(5) 0.011(5) 0.001(5)
N3A 0.016(5) 0.032(6) 0.019(6) 0.005(5) -0.005(4) 0.007(5)
N3 0.017(6) 0.027(6) 0.035(7) 0.018(5) -0.002(5) 0.001(5)
N1A 0.018(6) 0.026(6) 0.027(6) 0.011(5) 0.001(5) 0.003(5)
N5A 0.033(7) 0.026(6) 0.027(6) 0.014(5) 0.012(5) 0.006(5)
N1 0.017(5) 0.032(7) 0.023(6) 0.007(5) 0.002(4) 0.002(5)
N5 0.027(6) 0.026(6) 0.028(6) 0.013(5) -0.001(5) -0.002(5)
N4A 0.013(5) 0.031(6) 0.024(6) 0.010(5) -0.005(4) 0.004(5)
N6A 0.028(6) 0.029(6) 0.019(6) 0.001(5) 0.005(5) 0.016(5)
C3 0.027(7) 0.027(7) 0.018(7) 0.000(6) -0.009(6) -0.001(6)
C2A 0.011(6) 0.047(9) 0.022(7) 0.013(7) 0.006(5) 0.001(6)
N2 0.021(6) 0.032(7) 0.017(6) 0.004(5) 0.003(4) -0.008(5)
N4 0.019(6) 0.043(8) 0.026(6) 0.008(6) 0.000(5) 0.006(5)
O1 0.043(7) 0.027(6) 0.053(7) 0.019(5) 0.004(5) 0.004(5)
N6 0.036(7) 0.022(6) 0.021(6) 0.002(5) -0.007(5) -0.012(5)
C12A 0.025(7) 0.023(7) 0.020(7) -0.008(6) 0.002(5) -0.002(6)
C16 0.049(10) 0.038(10) 0.053(11) 0.013(8) 0.002(8) 0.017(8)
C12 0.028(7) 0.033(8) 0.010(6) -0.003(5) 0.008(5) 0.008(6)
C2 0.026(7) 0.026(7) 0.011(6) 0.005(5) -0.008(5) 0.002(6)
N2A 0.017(6) 0.025(6) 0.026(6) 0.002(5) -0.002(5) 0.005(5)
C4A 0.026(7) 0.026(7) 0.021(7) 0.000(6) -0.003(6) 0.012(6)
C17A 0.035(8) 0.025(7) 0.021(7) -0.002(6) -0.004(6) -0.003(6)
C3A 0.030(8) 0.020(7) 0.035(8) 0.016(6) 0.012(7) 0.003(6)
C11 0.047(10) 0.036(9) 0.034(9) -0.005(7) 0.007(7) 0.006(8)
C16A 0.040(9) 0.022(8) 0.046(10) -0.003(7) 0.008(7) -0.004(7)
C8 0.029(8) 0.046(9) 0.021(7) -0.003(7) -0.002(6) 0.005(7)
C7 0.039(8) 0.026(8) 0.016(7) -0.001(6) 0.012(6) 0.004(6)
C5 0.015(6) 0.033(8) 0.029(8) 0.014(6) -0.001(5) -0.004(6)
C26A 0.033(8) 0.024(8) 0.032(8) -0.004(6) -0.002(6) 0.004(6)
C15A 0.031(8) 0.072(12) 0.020(8) 0.013(8) -0.013(6) 0.003(8)
C14 0.017(7) 0.051(10) 0.043(9) 0.024(8) 0.012(6) 0.012(7)
C17 0.053(10) 0.010(6) 0.031(8) 0.001(6) 0.013(7) 0.009(6)
C21 0.020(7) 0.026(7) 0.029(8) 0.002(6) 0.002(6) -0.004(6)
C25 0.024(7) 0.041(9) 0.032(8) 0.015(7) 0.000(6) 0.005(7)
C13 0.047(10) 0.041(9) 0.022(8) 0.007(7) 0.013(7) 0.016(8)
C9 0.030(8) 0.041(9) 0.019(7) -0.005(6) -0.002(6) 0.005(7)
C21A 0.021(7) 0.030(8) 0.020(7) 0.002(6) 0.002(5) 0.010(6)
C24A 0.031(8) 0.031(8) 0.022(7) 0.007(6) 0.000(6) 0.004(6)
C13A 0.032(8) 0.036(9) 0.025(8) 0.002(6) -0.007(6) -0.006(7)
C26 0.039(8) 0.027(8) 0.023(7) 0.004(6) -0.002(6) 0.003(6)
C22 0.027(7) 0.029(8) 0.020(7) 0.001(6) 0.005(6) 0.000(6)
C6 0.043(9) 0.055(10) 0.015(7) 0.012(7) 0.001(6) 0.004(8)
C4 0.033(8) 0.031(8) 0.030(8) 0.005(7) 0.007(6) 0.000(6)
C5A 0.029(7) 0.023(7) 0.020(7) 0.007(6) -0.002(6) 0.009(6)
C23A 0.018(7) 0.032(8) 0.032(8) 0.008(6) 0.001(6) -0.001(6)
C24 0.031(8) 0.038(9) 0.024(7) 0.010(6) -0.003(6) -0.001(7)
C10 0.028(8) 0.055(11) 0.037(9) 0.000(8) -0.018(7) 0.004(8)
C10A 0.041(9) 0.045(10) 0.034(9) 0.012(7) 0.009(7) 0.021(8)
C22A 0.025(7) 0.041(9) 0.022(7) 0.002(6) -0.002(6) 0.008(7)
B1A 0.031(8) 0.032(9) 0.014(7) 0.012(6) 0.002(6) 0.014(7)
C19A 0.035(9) 0.021(7) 0.044(9) 0.001(7) 0.007(7) 0.005(6)
C23 0.027(8) 0.035(8) 0.037(9) 0.010(7) 0.002(6) 0.008(7)
C7A 0.035(8) 0.041(9) 0.021(7) 0.013(6) -0.003(6) 0.009(7)
C14A 0.019(7) 0.040(8) 0.023(7) 0.015(6) -0.011(5) -0.001(6)
C27A 0.039(9) 0.066(12) 0.021(8) 0.012(8) 0.005(7) 0.000(8)
C25A 0.033(8) 0.026(8) 0.020(7) -0.003(6) 0.003(6) 0.009(6)
C9A 0.021(7) 0.037(9) 0.035(8) -0.001(7) 0.005(6) -0.004(6)
C27 0.042(10) 0.072(13) 0.030(9) 0.021(8) 0.004(7) 0.024(9)
C18A 0.050(10) 0.014(7) 0.051(10) 0.005(7) -0.003(8) 0.005(7)
C8A 0.022(7) 0.038(9) 0.029(8) -0.011(7) 0.002(6) -0.006(6)
C18 0.059(11) 0.013(7) 0.056(11) 0.000(7) 0.005(9) 0.006(7)
C19 0.063(12) 0.028(9) 0.044(10) 0.011(7) -0.006(8) -0.018(8)
C6A 0.049(10) 0.043(9) 0.020(7) 0.016(7) 0.009(7) -0.004(7)
C15 0.028(9) 0.123(18) 0.034(9) 0.047(11) 0.002(7) 0.001(10)
C20A 0.051(11) 0.042(10) 0.066(13) 0.009(9) -0.015(9) 0.021(9)
B1 0.023(8) 0.028(9) 0.042(10) 0.009(8) -0.006(7) -0.009(7)
C20 0.097(17) 0.030(10) 0.080(15) 0.010(10) -0.012(12) -0.042(10)
C0AA 0.077(14) 0.052(11) 0.033(10) 0.010(8) 0.006(9) 0.014(10)
C11A 0.048(10) 0.035(9) 0.028(8) -0.013(7) 0.015(7) 0.016(8)

loop_
_atom_type_symbol
_atom_type_description
_atom_type_scat_dispersion_real
_atom_type_scat_dispersion_imag
_atom_type_scat_source
C C 0.0033 0.0016 'International Tables Vol C Tables 4.2.6.8 and 6.1.1.4'
H H 0.0000 0.0000 'International Tables Vol C Tables 4.2.6.8 and 6.1.1.4'
B B 0.0013 0.0007 'International Tables Vol C Tables 4.2.6.8 and 6.1.1.4'
N N 0.0061 0.0033 'International Tables Vol C Tables 4.2.6.8 and 6.1.1.4'
O O 0.0106 0.0060 'International Tables Vol C Tables 4.2.6.8 and 6.1.1.4'
Cl Cl 0.1484 0.1585 'International Tables Vol C Tables 4.2.6.8 and 6.1.1.4'
Se Se -0.0929 2.2259 'International Tables Vol C Tables 4.2.6.8 and 6.1.1.4'
W W -0.8490 6.8722 'International Tables Vol C Tables 4.2.6.8 and 6.1.1.4'
Au Au -2.0133 8.8022 'International Tables Vol C Tables 4.2.6.8 and 6.1.1.4'

loop_
_geom_angle_atom_site_label_1
_geom_angle_atom_site_label_2
_geom_angle_atom_site_label_3
_geom_angle
C1 Au1 Cl1 168.4(4)
C1 Au1 W1 42.4(4)
Cl1 Au1 W1 149.10(10)
C1 W1 C2 78.0(5)
C1 W1 C3 80.3(5)
C2 W1 C3 94.2(5)
C1 W1 N1 154.6(4)
C2 W1 N1 86.5(5)
C3 W1 N1 80.9(5)
C1 W1 N3 117.4(5)
C2 W1 N3 91.8(5)
C3 W1 N3 162.2(5)
N1 W1 N3 82.8(4)
C1 W1 N5 110.8(5)
C2 W1 N5 171.2(5)
C3 W1 N5 87.8(5)
N1 W1 N5 85.3(4)
N3 W1 N5 83.9(4)
C1 W1 Au1 44.9(3)
C2 W1 Au1 105.4(3)
C3 W1 Au1 112.8(4)
N1 W1 Au1 160.6(3)
N3 W1 Au1 81.5(3)
N5 W1 Au1 81.7(3)
C1A W1A C2A 77.0(6)
C1A W1A C3A 79.5(5)
C2A W1A C3A 94.1(5)
C1A W1A N1A 153.0(5)
C2A W1A N1A 85.8(5)
C3A W1A N1A 81.2(5)
C1A W1A N3A 118.6(5)
C2A W1A N3A 92.3(5)
C3A W1A N3A 161.8(5)
N1A W1A N3A 82.3(4)
C1A W1A N5A 111.9(5)
C2A W1A N5A 171.0(4)
C3A W1A N5A 86.5(5)
N1A W1A N5A 85.4(4)
N3A W1A N5A 84.5(4)
C1A W1A Au1A 46.0(4)
C2A W1A Au1A 103.6(4)
C3A W1A Au1A 114.1(4)
N1A W1A Au1A 160.9(3)
N3A W1A Au1A 80.8(3)
N5A W1A Au1A 84.2(3)
C1A Au1A Cl1A 168.4(3)
C1A Au1A W1A 42.5(3)
Cl1A Au1A W1A 148.89(9)
C4 Se1 C1 99.3(6)
C4A Se1A C1A 98.4(5)
Se1A C1A W1A 153.6(7)
Se1A C1A Au1A 114.9(6)
W1A C1A Au1A 91.5(5)
Se1 C1 W1 151.4(7)
Se1 C1 Au1 115.9(6)
W1 C1 Au1 92.7(5)
C12A N3A N4A 105.8(10)
C12A N3A W1A 134.6(9)
N4A N3A W1A 119.5(8)
C12 N3 N4 107.0(10)
C12 N3 W1 134.1(9)
N4 N3 W1 118.9(8)
C7A N1A N2A 107.4(10)
C7A N1A W1A 134.2(9)
N2A N1A W1A 118.4(8)
C17A N5A N6A 107.6(11)
C17A N5A W1A 132.2(10)
N6A N5A W1A 119.8(9)
C7 N1 N2 107.0(11)
C7 N1 W1 136.1(9)
N2 N1 W1 116.9(8)
C17 N5 N6 108.9(11)
C17 N5 W1 131.5(10)
N6 N5 W1 119.1(8)
C14A N4A N3A 112.7(11)
C14A N4A B1A 127.2(11)
N3A N4A B1A 119.6(10)
C19A N6A N5A 109.5(12)
C19A N6A B1A 131.0(12)
N5A N6A B1A 119.5(11)
O2 C3 W1 174.3(13)
O1A C2A W1A 178.1(11)
C9 N2 N1 108.3(11)
C9 N2 B1 129.5(12)
N1 N2 B1 122.1(11)
C14 N4 N3 108.7(12)
C14 N4 B1 132.1(13)
N3 N4 B1 118.7(11)
N5 N6 C19 108.5(12)
N5 N6 B1 120.0(11)
C19 N6 B1 131.4(13)
N3A C12A C13A 108.9(11)
N3A C12A C11A 121.8(13)
C13A C12A C11A 129.2(13)
N3 C12 C13 108.5(13)
N3 C12 C11 123.1(12)
C13 C12 C11 128.4(13)
O1 C2 W1 176.2(11)
C9A N2A N1A 110.2(11)
C9A N2A B1A 129.3(12)
N1A N2A B1A 120.5(10)
C5A C4A Se1A 176.8(12)
N5A C17A C18A 107.8(13)
N5A C17A C16A 123.7(13)
C18A C17A C16A 128.5(14)
O2A C3A W1A 176.6(12)
C9 C8 C7 107.7(13)
N1 C7 C8 108.5(12)
N1 C7 C6 123.9(13)
C8 C7 C6 127.5(14)
C4 C5 C21 174.6(16)
C25A C26A C21A 118.8(14)
C13 C14 N4 108.8(13)
C13 C14 C15 127.2(15)
N4 C14 C15 123.8(16)
N5 C17 C18 107.8(14)
N5 C17 C16 125.2(13)
C18 C17 C16 127.0(13)
C22 C21 C26 119.0(13)
C22 C21 C5 120.6(12)
C26 C21 C5 120.3(13)
C24 C25 C26 119.7(14)
C14 C13 C12 107.0(12)
C8 C9 N2 108.2(13)
C8 C9 C10 129.7(14)
N2 C9 C10 122.0(13)
C22A C21A C26A 119.3(13)
C22A C21A C5A 120.1(12)
C26A C21A C5A 120.6(13)
C25A C24A C23A 116.3(13)
C25A C24A C27A 122.9(13)
C23A C24A C27A 120.8(13)
C12A C13A C14A 108.2(12)
C21 C26 C25 120.0(13)
C23 C22 C21 119.8(13)
C5 C4 Se1 176.9(13)
C4A C5A C21A 177.9(14)
C22A C23A C24A 121.7(13)
C25 C24 C23 120.1(14)
C25 C24 C27 121.1(13)
C23 C24 C27 118.7(13)
C23A C22A C21A 120.3(13)
N6A B1A N4A 110.9(11)
N6A B1A N2A 109.1(11)
N4A B1A N2A 107.1(11)
N6A C19A C18A 107.9(13)
N6A C19A C20A 122.5(14)
C18A C19A C20A 129.6(14)
C22 C23 C24 121.2(13)
N1A C7A C8A 109.3(12)
N1A C7A C6A 126.8(13)
C8A C7A C6A 123.9(14)
N4A C14A C13A 104.4(11)
N4A C14A C15A 126.0(13)
C13A C14A C15A 129.6(12)
C26A C25A C24A 123.4(13)
N2A C9A C8A 108.9(13)
N2A C9A C10A 124.1(14)
C8A C9A C10A 126.5(13)
C19A C18A C17A 107.1(13)
C9A C8A C7A 104.2(13)
C17 C18 C19 108.2(13)
N6 C19 C18 106.5(13)
N6 C19 C20 121.8(17)
C18 C19 C20 131.6(16)
N6 B1 N2 110.1(12)
N6 B1 N4 110.5(12)
N2 B1 N4 108.1(12)
Cl2A C0AA Cl2 113.9(10)

loop_
_geom_bond_atom_site_label_1
_geom_bond_atom_site_label_2
_geom_bond_distance
Au1 C1 1.990(11)
Au1 Cl1 2.278(3)
Au1 W1 2.8174(7)
W1 C1 1.902(13)
W1 C2 1.988(13)
W1 C3 2.007(14)
W1 N1 2.180(11)
W1 N3 2.190(11)
W1 N5 2.196(11)
W1A C1A 1.908(11)
W1A C2A 1.952(16)
W1A C3A 2.022(16)
W1A N1A 2.190(10)
W1A N3A 2.202(10)
W1A N5A 2.204(11)
W1A Au1A 2.8231(7)
Au1A C1A 2.030(13)
Au1A Cl1A 2.274(3)
Se1 C4 1.858(15)
Se1 C1 1.890(12)
Se1A C4A 1.830(14)
Se1A C1A 1.861(12)
Cl2A C0AA 1.729(18)
Cl2 C0AA 1.772(18)
O2A C3A 1.135(17)
O2 C3 1.135(16)
O1A C2A 1.190(17)
N3A C12A 1.356(16)
N3A N4A 1.359(14)
N3 C12 1.364(17)
N3 N4 1.388(16)
N1A C7A 1.336(17)
N1A N2A 1.369(14)
N5A C17A 1.333(18)
N5A N6A 1.368(15)
N1 C7 1.364(17)
N1 N2 1.393(15)
N5 C17 1.365(17)
N5 N6 1.368(15)
N4A C14A 1.344(16)
N4A B1A 1.558(18)
N6A C19A 1.338(17)
N6A B1A 1.52(2)
N2 C9 1.383(18)
N2 B1 1.50(2)
N4 C14 1.375(17)
N4 B1 1.55(2)
O1 C2 1.155(16)
N6 C19 1.393(19)
N6 B1 1.49(2)
C12A C13A 1.374(19)
C12A C11A 1.510(18)
C16 C17 1.47(2)
C12 C13 1.42(2)
C12 C11 1.47(2)
N2A C9A 1.331(17)
N2A B1A 1.596(18)
C4A C5A 1.198(18)
C17A C18A 1.403(19)
C17A C16A 1.48(2)
C8 C9 1.36(2)
C8 C7 1.40(2)
C7 C6 1.46(2)
C5 C4 1.186(19)
C5 C21 1.425(19)
C26A C25A 1.37(2)
C26A C21A 1.408(19)
C15A C14A 1.455(19)
C14 C13 1.35(2)
C14 C15 1.47(2)
C17 C18 1.39(2)
C21 C22 1.384(19)
C21 C26 1.397(19)
C25 C24 1.351(19)
C25 C26 1.407(19)
C9 C10 1.51(2)
C21A C22A 1.38(2)
C21A C5A 1.449(18)
C24A C25A 1.39(2)
C24A C23A 1.405(19)
C24A C27A 1.506(19)
C13A C14A 1.40(2)
C22 C23 1.370(19)
C23A C22A 1.379(19)
C24 C23 1.38(2)
C24 C27 1.55(2)
C10A C9A 1.507(19)
C19A C18A 1.36(2)
C19A C20A 1.50(2)
C7A C8A 1.429(19)
C7A C6A 1.486(19)
C9A C8A 1.39(2)
C18 C19 1.39(2)
C19 C20 1.49(2)
